data_1501835
loop_
_publ_author_name
'Elsebai, Mahmoud Fahmi'
'Natesan, Lavanya'
'Kehraus, Stefan'
'Mohamed, Ietidal E.'
'Schnakenburg, Gregor'
'Sasse, Florenz'
'Shaaban, Saad'
'G\"utschow, Michael'
'K\"onig, Gabriele M'

_publ_section_title
;
 HLE-inhibitory alkaloids with a polyketide skeleton from the
 marine-derived fungus Coniothyrium cereale.
;
_journal_issue 10
_journal_name_full 'Journal of natural products'
_journal_page_first 2282
_journal_page_last 2285
_journal_paper_doi 10.1021/np2004227
_journal_volume 74
_journal_year 2011
_chemical_absolute_configuration unk
_chemical_formula_moiety 'C16 H16 O4'
_chemical_formula_sum 'C16 H16 O4'
_chemical_formula_weight 272.29
_chemical_name_common (-)cereotrypethelone
_chemical_name_systematic
; 
 ? 
;
_space_group_IT_number 4
_symmetry_cell_setting monoclinic
_symmetry_space_group_name_Hall 'P 2yb'
_symmetry_space_group_name_H-M 'P 1 21 1'
_atom_sites_solution_hydrogens geom
_atom_sites_solution_primary direct
_atom_sites_solution_secondary difmap
_audit_creation_method SHELXL-97
_cell_angle_alpha 90.00
_cell_angle_beta 97.446(2)
_cell_angle_gamma 90.00
_cell_formula_units_Z 4
_cell_length_a 7.2659(5)
_cell_length_b 14.0034(9)
_cell_length_c 13.9617(9)
_cell_measurement_reflns_used 4657
_cell_measurement_temperature 123(2)
_cell_measurement_theta_max 28.93
_cell_measurement_theta_min 2.83
_cell_volume 1408.59(16)
_computing_structure_refinement 'SHELXL-97 (Sheldrick, 1997)'
_computing_structure_solution 'SHELXS-97 (Sheldrick, 1990)'
_diffrn_ambient_temperature 123(2)
_diffrn_measured_fraction_theta_full 0.999
_diffrn_measured_fraction_theta_max 0.999
_diffrn_measurement_device_type 'Bruker X8-KappaApexII'
_diffrn_measurement_method ccd
_diffrn_radiation_monochromator graphite
_diffrn_radiation_source 'fine-focus sealed tube'
_diffrn_radiation_type MoK\a
_diffrn_radiation_wavelength 0.71073
_diffrn_reflns_av_R_equivalents 0.0446
_diffrn_reflns_av_sigmaI/netI 0.0241
_diffrn_reflns_limit_h_max 8
_diffrn_reflns_limit_h_min -8
_diffrn_reflns_limit_k_max 17
_diffrn_reflns_limit_k_min 0
_diffrn_reflns_limit_l_max 17
_diffrn_reflns_limit_l_min 0
_diffrn_reflns_number 7990
_diffrn_reflns_theta_full 26.00
_diffrn_reflns_theta_max 26.00
_diffrn_reflns_theta_min 2.83
_exptl_absorpt_coefficient_mu 0.092
_exptl_absorpt_correction_T_max 0.9927
_exptl_absorpt_correction_T_min 0.9469
_exptl_absorpt_correction_type empirical
_exptl_absorpt_process_details 'TwinAbs 2009/2'
_exptl_crystal_colour red
_exptl_crystal_density_diffrn 1.284
_exptl_crystal_density_method 'not measured'
_exptl_crystal_description 'flat rod'
_exptl_crystal_F_000 576
_exptl_crystal_size_max 0.60
_exptl_crystal_size_mid 0.30
_exptl_crystal_size_min 0.08
_refine_diff_density_max 0.250
_refine_diff_density_min -0.208
_refine_diff_density_rms 0.050
_refine_ls_abs_structure_details 'Flack H D (1983), Acta Cryst. A39, 876-881'
_refine_ls_extinction_coef 0.014(3)
_refine_ls_extinction_expression Fc^*^=kFc[1+0.001xFc^2^\l^3^/sin(2\q)]^-1/4^
_refine_ls_extinction_method SHELXL
_refine_ls_goodness_of_fit_ref 1.074
_refine_ls_hydrogen_treatment constr
_refine_ls_matrix_type full
_refine_ls_number_parameters 374
_refine_ls_number_reflns 4342
_refine_ls_number_restraints 1
_refine_ls_restrained_S_all 1.073
_refine_ls_R_factor_all 0.0479
_refine_ls_R_factor_gt 0.0399
_refine_ls_shift/su_max 0.000
_refine_ls_shift/su_mean 0.000
_refine_ls_structure_factor_coef Fsqd
_refine_ls_weighting_details 'calc w=1/[\s^2^(Fo^2^)+(0.0662P)^2^+0.1698P] where P=(Fo^2^+2Fc^2^)/3'
_refine_ls_weighting_scheme calc
_refine_ls_wR_factor_gt 0.1045
_refine_ls_wR_factor_ref 0.1102
_reflns_number_gt 3836
_reflns_number_total 4342
_reflns_threshold_expression >2sigma(I)
_cod_data_source_file np2004227_si_001.cif
_cod_data_source_block Greg1395_0t
_cod_depositor_comments
;
The following automatic conversions were performed:

'_symmetry_cell_setting' value 'Monoclinic' changed to 'monoclinic'
according to /home/saulius/struct/CIF-dictionaries/cif_core.dic
dictionary named 'cif_core.dic' version 2.4.1 from
2010-06-29.

'_exptl_absorpt_correction_type' value 'Empirical'
changed to 'empirical' according to
/home/saulius/struct/CIF-dictionaries/cif_core.dic dictionary named
'cif_core.dic' version 2.4.1 from 2010-06-29.

Automatic conversion script
Id: cif_fix_values 1715 2011-07-08 13:25:40Z adriana 
;
_cod_original_sg_symbol_H-M 'P 21'
_cod_database_code 1501835

loop_
_symmetry_equiv_pos_as_xyz
'x, y, z'
'-x, y+1/2, -z'

loop_
_atom_site_label
_atom_site_type_symbol
_atom_site_fract_x
_atom_site_fract_y
_atom_site_fract_z
_atom_site_U_iso_or_equiv
_atom_site_adp_type
_atom_site_occupancy
_atom_site_symmetry_multiplicity
_atom_site_calc_flag
_atom_site_refinement_flags
C1 C 0.2466(4) -0.05750(19) 0.66887(19) 0.0248(6) Uani 1 1 d .
C2 C 0.1395(4) -0.0399(2) 0.57955(19) 0.0261(6) Uani 1 1 d .
C3 C 0.0929(4) 0.0657(2) 0.55489(18) 0.0236(6) Uani 1 1 d .
C4 C 0.1570(4) 0.1406(2) 0.6278(2) 0.0209(6) Uani 1 1 d .
C5 C 0.1203(4) 0.2347(2) 0.60231(19) 0.0222(6) Uani 1 1 d .
H5A H 0.0609 0.2502 0.5396 0.027 Uiso 1 1 calc R
C6 C 0.1714(4) 0.3067(2) 0.6696(2) 0.0222(6) Uani 1 1 d .
C7 C 0.2585(4) 0.2821(2) 0.7608(2) 0.0256(6) Uani 1 1 d .
H7A H 0.2927 0.3316 0.8062 0.031 Uiso 1 1 calc R
C8 C 0.2977(3) 0.1880(2) 0.78844(19) 0.0212(6) Uani 1 1 d .
C9 C 0.3873(4) 0.1685(2) 0.8903(2) 0.0267(6) Uani 1 1 d .
H9C H 0.3081 0.1255 0.9223 0.032 Uiso 1 1 calc R
H9B H 0.4030 0.2288 0.9261 0.032 Uiso 1 1 calc R
H9A H 0.5088 0.1387 0.8886 0.032 Uiso 1 1 calc R
C10 C 0.2484(4) 0.1158(2) 0.7195(2) 0.0211(6) Uani 1 1 d .
C11 C 0.2900(3) 0.0146(2) 0.73418(18) 0.0215(6) Uani 1 1 d .
C12 C 0.4398(4) -0.1164(2) 0.80368(19) 0.0334(6) Uani 1 1 d .
H12A H 0.5711 -0.1159 0.7892 0.040 Uiso 1 1 calc R
C13 C 0.4360(7) -0.1678(3) 0.8966(2) 0.0548(11) Uani 1 1 d .
H13C H 0.5166 -0.1349 0.9480 0.066 Uiso 1 1 calc R
H13B H 0.4803 -0.2334 0.8905 0.066 Uiso 1 1 calc R
H13A H 0.3087 -0.1691 0.9127 0.066 Uiso 1 1 calc R
C14 C 0.3158(4) -0.1519(2) 0.71233(19) 0.0279(6) Uani 1 1 d .
C15 C 0.4384(5) -0.2045(3) 0.6477(2) 0.0476(9) Uani 1 1 d .
H15A H 0.5371 -0.1618 0.6322 0.057 Uiso 1 1 calc R
H15B H 0.3625 -0.2246 0.5879 0.057 Uiso 1 1 calc R
H15C H 0.4937 -0.2608 0.6818 0.057 Uiso 1 1 calc R
C16 C 0.1543(5) -0.2156(2) 0.7317(3) 0.0445(8) Uani 1 1 d .
H16A H 0.0803 -0.2325 0.6703 0.053 Uiso 1 1 calc R
H16B H 0.0762 -0.1814 0.7725 0.053 Uiso 1 1 calc R
H16C H 0.2027 -0.2739 0.7647 0.053 Uiso 1 1 calc R
C17 C 0.2047(4) 0.9100(2) 0.1801(2) 0.0260(6) Uani 1 1 d .
C18 C 0.1183(4) 0.8927(2) 0.0863(2) 0.0277(6) Uani 1 1 d .
C19 C 0.0686(4) 0.7878(2) 0.06062(19) 0.0250(6) Uani 1 1 d .
C20 C 0.1307(3) 0.7116(2) 0.13255(18) 0.0201(6) Uani 1 1 d .
C21 C 0.0949(4) 0.6182(2) 0.10541(18) 0.0216(6) Uani 1 1 d .
H21A H 0.0365 0.6036 0.0423 0.026 Uiso 1 1 calc R
C22 C 0.1458(3) 0.5449(2) 0.17208(19) 0.0223(6) Uani 1 1 d .
C23 C 0.2316(4) 0.5681(2) 0.26367(19) 0.0225(6) Uani 1 1 d .
H23A H 0.2659 0.5180 0.3083 0.027 Uiso 1 1 calc R
C24 C 0.2695(3) 0.6624(2) 0.29280(19) 0.0211(6) Uani 1 1 d .
C25 C 0.3595(4) 0.6801(2) 0.39451(18) 0.0256(6) Uani 1 1 d .
H25C H 0.4767 0.7143 0.3931 0.031 Uiso 1 1 calc R
H25B H 0.3840 0.6188 0.4277 0.031 Uiso 1 1 calc R
H25A H 0.2764 0.7185 0.4290 0.031 Uiso 1 1 calc R
C26 C 0.2193(4) 0.73590(19) 0.2250(2) 0.0204(6) Uani 1 1 d .
C27 C 0.2488(4) 0.8372(2) 0.24454(18) 0.0227(6) Uani 1 1 d .
C28 C 0.3051(4) 0.97248(18) 0.33256(18) 0.0282(6) Uani 1 1 d .
H28A H 0.1894 0.9865 0.3617 0.034 Uiso 1 1 calc R
C29 C 0.4655(4) 1.0131(2) 0.3983(2) 0.0376(7) Uani 1 1 d .
H29C H 0.4724 0.9826 0.4618 0.045 Uiso 1 1 calc R
H29B H 0.4481 1.0820 0.4052 0.045 Uiso 1 1 calc R
H29A H 0.5809 1.0012 0.3709 0.045 Uiso 1 1 calc R
C30 C 0.2725(4) 1.0046(2) 0.2255(2) 0.0295(7) Uani 1 1 d .
C31 C 0.1293(5) 1.0846(2) 0.2136(2) 0.0433(8) Uani 1 1 d .
H31A H 0.0105 1.0606 0.2298 0.052 Uiso 1 1 calc R
H31B H 0.1136 1.1070 0.1466 0.052 Uiso 1 1 calc R
H31C H 0.1717 1.1375 0.2569 0.052 Uiso 1 1 calc R
C32 C 0.4505(5) 1.0346(2) 0.1853(2) 0.0392(7) Uani 1 1 d .
H32A H 0.4249 1.0414 0.1150 0.047 Uiso 1 1 calc R
H32B H 0.5464 0.9859 0.2014 0.047 Uiso 1 1 calc R
H32C H 0.4941 1.0958 0.2139 0.047 Uiso 1 1 calc R
O1 O 0.0801(3) -0.10143(15) 0.51927(14) 0.0379(5) Uani 1 1 d .
O2 O 0.0051(3) 0.08396(16) 0.47769(14) 0.0362(5) Uani 1 1 d .
O3 O 0.1386(3) 0.40006(15) 0.65087(15) 0.0313(5) Uani 1 1 d .
H3 H 0.0842 0.4064 0.5944 0.047 Uiso 1 1 calc R
O4 O 0.3833(3) -0.01575(14) 0.81729(13) 0.0268(4) Uani 1 1 d .
O5 O 0.0804(3) 0.95432(16) 0.02245(14) 0.0418(6) Uani 1 1 d .
O6 O -0.0217(3) 0.77025(16) -0.01637(15) 0.0393(5) Uani 1 1 d .
O7 O 0.1151(3) 0.45176(14) 0.15187(14) 0.0294(5) Uani 1 1 d .
H7 H 0.0533 0.4463 0.0970 0.044 Uiso 1 1 calc R
O8 O 0.3275(3) 0.86667(14) 0.33024(13) 0.0272(4) Uani 1 1 d .

loop_
_atom_site_aniso_label
_atom_site_aniso_U_11
_atom_site_aniso_U_22
_atom_site_aniso_U_33
_atom_site_aniso_U_23
_atom_site_aniso_U_13
_atom_site_aniso_U_12
C1 0.0318(13) 0.0199(14) 0.0219(12) 0.0015(11) 0.0006(11) -0.0017(11)
C2 0.0338(14) 0.0195(14) 0.0242(13) -0.0001(11) 0.0005(11) -0.0002(12)
C3 0.0263(13) 0.0231(15) 0.0199(13) 0.0000(11) -0.0020(10) 0.0001(11)
C4 0.0198(11) 0.0191(14) 0.0237(13) -0.0013(11) 0.0027(10) -0.0024(10)
C5 0.0209(12) 0.0255(15) 0.0190(13) 0.0031(11) -0.0017(10) -0.0011(11)
C6 0.0217(12) 0.0166(14) 0.0287(14) 0.0007(11) 0.0041(11) -0.0001(10)
C7 0.0237(12) 0.0233(15) 0.0289(14) -0.0078(12) -0.0001(11) -0.0014(11)
C8 0.0177(11) 0.0242(15) 0.0211(12) 0.0005(11) 0.0004(10) 0.0007(11)
C9 0.0315(14) 0.0227(15) 0.0243(14) -0.0044(12) -0.0025(12) 0.0016(12)
C10 0.0185(11) 0.0232(14) 0.0210(13) 0.0023(11) 0.0001(10) -0.0021(11)
C11 0.0216(12) 0.0222(14) 0.0206(13) 0.0055(11) 0.0025(10) -0.0024(11)
C12 0.0436(16) 0.0221(14) 0.0321(14) 0.0021(12) -0.0044(12) 0.0003(12)
C13 0.103(3) 0.0296(18) 0.0265(16) 0.0050(14) -0.0099(18) -0.004(2)
C14 0.0409(15) 0.0170(14) 0.0236(13) 0.0029(11) -0.0037(12) -0.0007(12)
C15 0.070(2) 0.0380(19) 0.0341(16) 0.0056(14) 0.0047(15) 0.0208(17)
C16 0.0515(19) 0.0257(17) 0.054(2) 0.0118(15) -0.0030(16) -0.0070(15)
C17 0.0298(13) 0.0161(13) 0.0308(14) -0.0067(11) -0.0011(11) -0.0004(11)
C18 0.0354(14) 0.0199(15) 0.0255(14) -0.0010(12) -0.0050(11) 0.0033(12)
C19 0.0313(13) 0.0221(15) 0.0206(13) -0.0001(12) -0.0001(11) 0.0041(12)
C20 0.0197(11) 0.0203(14) 0.0198(13) 0.0002(11) 0.0002(10) 0.0021(10)
C21 0.0218(12) 0.0228(14) 0.0186(13) -0.0035(11) -0.0034(10) 0.0003(11)
C22 0.0221(12) 0.0203(14) 0.0235(13) -0.0007(11) -0.0008(10) 0.0005(10)
C23 0.0226(12) 0.0186(14) 0.0255(13) 0.0017(11) -0.0002(10) -0.0001(11)
C24 0.0185(12) 0.0235(14) 0.0208(13) -0.0008(11) 0.0010(10) 0.0036(10)
C25 0.0299(13) 0.0262(16) 0.0195(13) -0.0005(12) -0.0016(11) -0.0008(12)
C26 0.0196(12) 0.0194(14) 0.0218(13) -0.0038(11) 0.0015(10) 0.0017(11)
C27 0.0236(12) 0.0241(15) 0.0200(13) -0.0012(11) 0.0016(11) 0.0013(11)
C28 0.0367(14) 0.0157(12) 0.0303(13) -0.0077(10) -0.0029(11) 0.0013(11)
C29 0.0428(17) 0.0296(18) 0.0375(17) -0.0100(14) -0.0055(14) -0.0072(14)
C30 0.0386(15) 0.0178(15) 0.0294(14) -0.0072(12) -0.0058(12) 0.0013(13)
C31 0.058(2) 0.0251(16) 0.0429(17) -0.0073(14) -0.0100(15) 0.0113(15)
C32 0.0543(18) 0.0266(15) 0.0369(16) -0.0044(12) 0.0061(15) -0.0063(14)
O1 0.0578(13) 0.0226(12) 0.0280(11) -0.0034(9) -0.0143(10) -0.0028(10)
O2 0.0517(12) 0.0271(11) 0.0251(11) -0.0028(9) -0.0133(9) 0.0053(10)
O3 0.0364(11) 0.0210(11) 0.0331(11) -0.0008(9) -0.0082(9) 0.0016(9)
O4 0.0376(10) 0.0193(10) 0.0211(9) 0.0029(8) -0.0051(8) 0.0015(8)
O5 0.0671(14) 0.0225(12) 0.0297(11) 0.0013(10) -0.0162(10) 0.0034(11)
O6 0.0601(13) 0.0251(12) 0.0268(11) -0.0001(9) -0.0168(10) -0.0026(10)
O7 0.0420(11) 0.0178(10) 0.0246(10) -0.0017(8) -0.0100(9) -0.0025(9)
O8 0.0372(10) 0.0192(10) 0.0223(9) -0.0034(7) -0.0069(8) 0.0020(8)

loop_
_atom_type_symbol
_atom_type_description
_atom_type_scat_dispersion_real
_atom_type_scat_dispersion_imag
_atom_type_scat_source
C C 0.0033 0.0016 'International Tables Vol C Tables 4.2.6.8 and 6.1.1.4'
H H 0.0000 0.0000 'International Tables Vol C Tables 4.2.6.8 and 6.1.1.4'
O O 0.0106 0.0060 'International Tables Vol C Tables 4.2.6.8 and 6.1.1.4'

loop_
_geom_angle_atom_site_label_1
_geom_angle_atom_site_label_2
_geom_angle_atom_site_label_3
_geom_angle
C11 C1 C2 121.0(3)
C11 C1 C14 109.9(2)
C2 C1 C14 128.8(3)
O1 C2 C1 125.7(3)
O1 C2 C3 117.8(2)
C1 C2 C3 116.5(2)
O2 C3 C4 122.8(3)
O2 C3 C2 118.5(2)
C4 C3 C2 118.7(2)
C5 C4 C10 121.4(3)
C5 C4 C3 117.5(2)
C10 C4 C3 121.1(2)
C4 C5 C6 119.4(2)
C4 C5 H5A 120.3
C6 C5 H5A 120.3
O3 C6 C7 117.7(3)
O3 C6 C5 123.1(2)
C7 C6 C5 119.2(3)
C6 C7 C8 122.7(3)
C6 C7 H7A 118.6
C8 C7 H7A 118.6
C7 C8 C10 117.7(2)
C7 C8 C9 118.6(3)
C10 C8 C9 123.7(3)
C8 C9 H9C 109.5
C8 C9 H9B 109.5
H9C C9 H9B 109.5
C8 C9 H9A 109.5
H9C C9 H9A 109.5
H9B C9 H9A 109.5
C4 C10 C8 119.6(3)
C4 C10 C11 115.6(3)
C8 C10 C11 124.8(2)
O4 C11 C1 113.0(2)
O4 C11 C10 120.3(2)
C1 C11 C10 126.7(2)
O4 C12 C13 108.1(2)
O4 C12 C14 105.6(2)
C13 C12 C14 119.3(3)
O4 C12 H12A 107.8
C13 C12 H12A 107.8
C14 C12 H12A 107.8
C12 C13 H13C 109.5
C12 C13 H13B 109.5
H13C C13 H13B 109.5
C12 C13 H13A 109.5
H13C C13 H13A 109.5
H13B C13 H13A 109.5
C1 C14 C16 111.0(2)
C1 C14 C15 111.8(2)
C16 C14 C15 109.9(3)
C1 C14 C12 100.3(2)
C16 C14 C12 114.9(2)
C15 C14 C12 108.6(2)
C14 C15 H15A 109.5
C14 C15 H15B 109.5
H15A C15 H15B 109.5
C14 C15 H15C 109.5
H15A C15 H15C 109.5
H15B C15 H15C 109.5
C14 C16 H16A 109.5
C14 C16 H16B 109.5
H16A C16 H16B 109.5
C14 C16 H16C 109.5
H16A C16 H16C 109.5
H16B C16 H16C 109.5
C27 C17 C18 121.6(3)
C27 C17 C30 109.8(2)
C18 C17 C30 128.5(3)
O5 C18 C17 125.5(3)
O5 C18 C19 118.0(2)
C17 C18 C19 116.5(2)
O6 C19 C20 122.2(3)
O6 C19 C18 118.9(3)
C20 C19 C18 118.8(2)
C21 C20 C26 122.0(2)
C21 C20 C19 117.6(2)
C26 C20 C19 120.4(2)
C20 C21 C22 119.2(2)
C20 C21 H21A 120.4
C22 C21 H21A 120.4
O7 C22 C23 117.5(2)
O7 C22 C21 123.2(2)
C23 C22 C21 119.3(2)
C22 C23 C24 122.5(3)
C22 C23 H23A 118.8
C24 C23 H23A 118.8
C23 C24 C26 117.9(2)
C23 C24 C25 118.3(3)
C26 C24 C25 123.8(3)
C24 C25 H25C 109.5
C24 C25 H25B 109.5
H25C C25 H25B 109.5
C24 C25 H25A 109.5
H25C C25 H25A 109.5
H25B C25 H25A 109.5
C20 C26 C24 119.1(2)
C20 C26 C27 116.5(2)
C24 C26 C27 124.4(2)
O8 C27 C17 113.5(2)
O8 C27 C26 120.6(2)
C17 C27 C26 125.9(2)
O8 C28 C29 108.2(2)
O8 C28 C30 105.7(2)
C29 C28 C30 119.4(3)
O8 C28 H28A 107.7
C29 C28 H28A 107.7
C30 C28 H28A 107.7
C28 C29 H29C 109.5
C28 C29 H29B 109.5
H29C C29 H29B 109.5
C28 C29 H29A 109.5
H29C C29 H29A 109.5
H29B C29 H29A 109.5
C17 C30 C31 114.5(2)
C17 C30 C32 109.2(2)
C31 C30 C32 110.8(3)
C17 C30 C28 98.6(2)
C31 C30 C28 109.6(2)
C32 C30 C28 113.7(2)
C30 C31 H31A 109.5
C30 C31 H31B 109.5
H31A C31 H31B 109.5
C30 C31 H31C 109.5
H31A C31 H31C 109.5
H31B C31 H31C 109.5
C30 C32 H32A 109.5
C30 C32 H32B 109.5
H32A C32 H32B 109.5
C30 C32 H32C 109.5
H32A C32 H32C 109.5
H32B C32 H32C 109.5
C6 O3 H3 109.5
C11 O4 C12 107.9(2)
C22 O7 H7 109.5
C27 O8 C28 107.1(2)

loop_
_geom_bond_atom_site_label_1
_geom_bond_atom_site_label_2
_geom_bond_distance
C1 C11 1.370(4)
C1 C2 1.404(4)
C1 C14 1.513(4)
C2 O1 1.242(3)
C2 C3 1.545(4)
C3 O2 1.207(3)
C3 C4 1.493(4)
C4 C5 1.382(4)
C4 C10 1.407(4)
C5 C6 1.395(4)
C5 H5A 0.9500
C6 O3 1.349(3)
C6 C7 1.390(4)
C7 C8 1.392(4)
C7 H7A 0.9500
C8 C10 1.410(4)
C8 C9 1.510(4)
C9 H9C 0.9800
C9 H9B 0.9800
C9 H9A 0.9800
C10 C11 1.458(4)
C11 O4 1.335(3)
C12 O4 1.487(3)
C12 C13 1.487(4)
C12 C14 1.545(4)
C12 H12A 1.0000
C13 H13C 0.9800
C13 H13B 0.9800
C13 H13A 0.9800
C14 C16 1.526(4)
C14 C15 1.536(4)
C15 H15A 0.9800
C15 H15B 0.9800
C15 H15C 0.9800
C16 H16A 0.9800
C16 H16B 0.9800
C16 H16C 0.9800
C17 C27 1.370(4)
C17 C18 1.398(4)
C17 C30 1.523(4)
C18 O5 1.246(3)
C18 C19 1.543(4)
C19 O6 1.210(3)
C19 C20 1.495(4)
C20 C21 1.377(4)
C20 C26 1.407(4)
C21 C22 1.403(4)
C21 H21A 0.9500
C22 O7 1.347(4)
C22 C23 1.387(4)
C23 C24 1.399(4)
C23 H23A 0.9500
C24 C26 1.414(4)
C24 C25 1.505(4)
C25 H25C 0.9800
C25 H25B 0.9800
C25 H25A 0.9800
C26 C27 1.455(4)
C27 O8 1.324(3)
C28 O8 1.491(3)
C28 C29 1.499(4)
C28 C30 1.550(4)
C28 H28A 1.0000
C29 H29C 0.9800
C29 H29B 0.9800
C29 H29A 0.9800
C30 C31 1.523(4)
C30 C32 1.534(4)
C31 H31A 0.9800
C31 H31B 0.9800
C31 H31C 0.9800
C32 H32A 0.9800
C32 H32B 0.9800
C32 H32C 0.9800
O3 H3 0.8400
O7 H7 0.8400

loop_
_geom_hbond_atom_site_label_D
_geom_hbond_atom_site_label_H
_geom_hbond_atom_site_label_A
_geom_hbond_distance_DH
_geom_hbond_distance_HA
_geom_hbond_distance_DA
_geom_hbond_angle_DHA
_geom_hbond_site_symmetry_A
O3 H3 O1 0.84 1.86 2.681(3) 165.1 2_556
O7 H7 O5 0.84 1.82 2.654(3) 171.3 2_545

loop_
_geom_torsion_atom_site_label_1
_geom_torsion_atom_site_label_2
_geom_torsion_atom_site_label_3
_geom_torsion_atom_site_label_4
_geom_torsion
C11 C1 C2 O1 -173.6(3)
C14 C1 C2 O1 0.6(5)
C11 C1 C2 C3 6.6(4)
C14 C1 C2 C3 -179.2(3)
O1 C2 C3 O2 -1.7(4)
C1 C2 C3 O2 178.1(3)
O1 C2 C3 C4 177.8(2)
C1 C2 C3 C4 -2.3(4)
O2 C3 C4 C5 -3.1(4)
C2 C3 C4 C5 177.3(2)
O2 C3 C4 C10 175.8(3)
C2 C3 C4 C10 -3.8(4)
C10 C4 C5 C6 -1.4(4)
C3 C4 C5 C6 177.5(2)
C4 C5 C6 O3 -179.2(2)
C4 C5 C6 C7 0.1(4)
O3 C6 C7 C8 179.4(3)
C5 C6 C7 C8 0.1(4)
C6 C7 C8 C10 1.0(4)
C6 C7 C8 C9 -178.1(2)
C5 C4 C10 C8 2.4(4)
C3 C4 C10 C8 -176.4(2)
C5 C4 C10 C11 -175.8(2)
C3 C4 C10 C11 5.4(3)
C7 C8 C10 C4 -2.2(4)
C9 C8 C10 C4 176.8(2)
C7 C8 C10 C11 175.8(3)
C9 C8 C10 C11 -5.2(4)
C2 C1 C11 O4 176.3(2)
C14 C1 C11 O4 1.1(3)
C2 C1 C11 C10 -5.2(4)
C14 C1 C11 C10 179.5(2)
C4 C10 C11 O4 177.2(2)
C8 C10 C11 O4 -0.9(4)
C4 C10 C11 C1 -1.1(4)
C8 C10 C11 C1 -179.2(2)
C11 C1 C14 C16 110.5(3)
C2 C1 C14 C16 -64.3(4)
C11 C1 C14 C15 -126.3(3)
C2 C1 C14 C15 58.9(4)
C11 C1 C14 C12 -11.4(3)
C2 C1 C14 C12 173.8(3)
O4 C12 C14 C1 16.7(3)
C13 C12 C14 C1 138.5(3)
O4 C12 C14 C16 -102.4(3)
C13 C12 C14 C16 19.4(4)
O4 C12 C14 C15 134.1(2)
C13 C12 C14 C15 -104.1(3)
C27 C17 C18 O5 -177.0(3)
C30 C17 C18 O5 -0.5(5)
C27 C17 C18 C19 2.3(4)
C30 C17 C18 C19 178.8(3)
O5 C18 C19 O6 -7.6(4)
C17 C18 C19 O6 173.1(3)
O5 C18 C19 C20 173.6(3)
C17 C18 C19 C20 -5.7(4)
O6 C19 C20 C21 5.2(4)
C18 C19 C20 C21 -176.0(2)
O6 C19 C20 C26 -173.6(3)
C18 C19 C20 C26 5.2(4)
C26 C20 C21 C22 0.8(4)
C19 C20 C21 C22 -178.0(2)
C20 C21 C22 O7 179.6(3)
C20 C21 C22 C23 -0.2(4)
O7 C22 C23 C24 -179.6(3)
C21 C22 C23 C24 0.2(4)
C22 C23 C24 C26 -0.7(4)
C22 C23 C24 C25 178.7(2)
C21 C20 C26 C24 -1.4(4)
C19 C20 C26 C24 177.4(2)
C21 C20 C26 C27 -180.0(3)
C19 C20 C26 C27 -1.2(4)
C23 C24 C26 C20 1.3(4)
C25 C24 C26 C20 -178.1(2)
C23 C24 C26 C27 179.7(2)
C25 C24 C26 C27 0.3(4)
C18 C17 C27 O8 -179.1(3)
C30 C17 C27 O8 3.8(3)
C18 C17 C27 C26 2.0(4)
C30 C17 C27 C26 -175.1(3)
C20 C26 C27 O8 178.6(2)
C24 C26 C27 O8 0.1(4)
C20 C26 C27 C17 -2.6(4)
C24 C26 C27 C17 178.9(3)
C27 C17 C30 C31 -132.3(3)
C18 C17 C30 C31 50.9(4)
C27 C17 C30 C32 102.7(3)
C18 C17 C30 C32 -74.1(4)
C27 C17 C30 C28 -16.2(3)
C18 C17 C30 C28 167.0(3)
O8 C28 C30 C17 21.8(3)
C29 C28 C30 C17 143.8(3)
O8 C28 C30 C31 141.7(3)
C29 C28 C30 C31 -96.3(3)
O8 C28 C30 C32 -93.6(3)
C29 C28 C30 C32 28.4(4)
C1 C11 O4 C12 10.6(3)
C10 C11 O4 C12 -168.0(2)
C13 C12 O4 C11 -146.3(3)
C14 C12 O4 C11 -17.5(3)
C17 C27 O8 C28 11.5(3)
C26 C27 O8 C28 -169.6(2)
C29 C28 O8 C27 -150.6(2)
C30 C28 O8 C27 -21.6(3)

loop_
_cod_related_entry_id
_cod_related_entry_code
_cod_related_entry_database
1 26635892 ChemSpider
